data_8107192
loop_
_publ_author_name
'Hua-Xiang, Zhang'
'Xi-Shi, Tai'

_publ_section_title
;
 The crystal structure of [(1,10-phenantroline-\k2
 N,N&#x2032;)-bis(6-phenylpyridine-2-carboxylato-\k2 N,O)manganese(II)]
 monohydrate, C36H26N4O5Mn
;
_journal_issue 4
_journal_name_full 'Zeitschrift f\"ur Kristallographie - New Crystal Structures'
_journal_page_first 697
_journal_page_last 699
_journal_paper_doi 10.1515/ncrs-2022-0164
_journal_volume 237
_journal_year 2022
_chemical_formula_moiety 'C36 H24 Mn N4 O4, H2 O'
_chemical_formula_sum 'C36 H26 Mn N4 O5'
_chemical_formula_weight 649.55
_space_group_crystal_system orthorhombic
_space_group_IT_number 19
_space_group_name_Hall 'P 2ac 2ab'
_space_group_name_H-M_alt 'P 21 21 21'
_atom_sites_solution_hydrogens mixed
_atom_sites_solution_primary dual
_cell_angle_alpha 90
_cell_angle_beta 90
_cell_angle_gamma 90
_cell_formula_units_Z 4
_cell_length_a 10.7134(7)
_cell_length_b 10.7573(10)
_cell_length_c 26.6304(18)
_cell_measurement_reflns_used 2970
_cell_measurement_temperature 219.99(10)
_cell_measurement_theta_max 25.5370
_cell_measurement_theta_min 2.9660
_cell_volume 3069.1(4)
_computing_cell_refinement 'CrysAlisPro 1.171.38.43f (Rigaku OD, 2015)'
_computing_data_collection 'CrysAlisPro 1.171.38.43f (Rigaku OD, 2015)'
_computing_data_reduction 'CrysAlisPro 1.171.38.43f (Rigaku OD, 2015)'
_computing_molecular_graphics 'Olex2 1.3-alpha (Dolomanov et al., 2009)'
_computing_publication_material 'Olex2 1.3-alpha (Dolomanov et al., 2009)'
_computing_structure_refinement 'SHELXL 2018/3 (Sheldrick, 2015)'
_computing_structure_solution 'SHELXT 2018/2 (Sheldrick, 2018)'
_diffrn_ambient_environment N~2~
_diffrn_ambient_temperature 219.99(10)
_diffrn_detector 'CCD plate'
_diffrn_detector_area_resol_mean 5.2684
_diffrn_detector_type AtlasS2
_diffrn_measured_fraction_theta_full 0.999
_diffrn_measured_fraction_theta_max 0.853
_diffrn_measurement_details
;
List of Runs (angles in degrees, time in seconds):

  # Type    Start    End  Width  t~exp~   \w     \q     \k     \f   Frames
--------------------------------------------------------------------------
  1  \w     45.00  98.00   1.00    5.00    --   11.15-178.00  60.00   53
  2  \w    -37.00  35.00   1.00    5.00    --   11.15 -57.00  90.00   72
;
_diffrn_measurement_device 'four-circle diffractometer'
_diffrn_measurement_device_type 'SuperNova, Dual, Cu at zero, AtlasS2'
_diffrn_measurement_method '\w scans'
_diffrn_orient_matrix_type 'CrysAlisPro convention (1999,Acta A55,543-557)'
_diffrn_orient_matrix_UB_11 -0.0493079000
_diffrn_orient_matrix_UB_12 0.0438516000
_diffrn_orient_matrix_UB_13 -0.0014289000
_diffrn_orient_matrix_UB_21 -0.0212100000
_diffrn_orient_matrix_UB_22 -0.0281655000
_diffrn_orient_matrix_UB_23 -0.0225234000
_diffrn_orient_matrix_UB_31 -0.0387563000
_diffrn_orient_matrix_UB_32 -0.0404316000
_diffrn_orient_matrix_UB_33 0.0141164000
_diffrn_radiation_monochromator mirror
_diffrn_radiation_probe x-ray
_diffrn_radiation_type 'Mo K\a'
_diffrn_radiation_wavelength 0.71073
_diffrn_reflns_av_R_equivalents 0.0282
_diffrn_reflns_av_unetI/netI 0.0620
_diffrn_reflns_Laue_measured_fraction_full 0.999
_diffrn_reflns_Laue_measured_fraction_max 0.853
_diffrn_reflns_limit_h_max 10
_diffrn_reflns_limit_h_min -14
_diffrn_reflns_limit_k_max 9
_diffrn_reflns_limit_k_min -13
_diffrn_reflns_limit_l_max 36
_diffrn_reflns_limit_l_min -36
_diffrn_reflns_number 10781
_diffrn_reflns_point_group_measured_fraction_full 0.966
_diffrn_reflns_point_group_measured_fraction_max 0.777
_diffrn_reflns_theta_full 25.242
_diffrn_reflns_theta_max 29.553
_diffrn_reflns_theta_min 2.042
_diffrn_source 'micro-focus sealed X-ray tube'
_diffrn_source_type 'SuperNova (Mo) X-ray Source'
_exptl_absorpt_coefficient_mu 0.481
_exptl_absorpt_correction_T_max 1.00000
_exptl_absorpt_correction_T_min 0.98171
_exptl_absorpt_correction_type multi-scan
_exptl_absorpt_process_details
;
CrysAlisPro 1.171.38.43f (Rigaku Oxford Diffraction, 2015)
Empirical absorption correction using spherical harmonics,
 implemented in SCALE3 ABSPACK scaling algorithm.
;
_exptl_crystal_colour yellow
_exptl_crystal_colour_primary yellow
_exptl_crystal_density_diffrn 1.406
_exptl_crystal_description block
_exptl_crystal_F_000 1340
_exptl_crystal_size_max 0.14
_exptl_crystal_size_mid 0.12
_exptl_crystal_size_min 0.1
_refine_diff_density_max 0.384
_refine_diff_density_min -0.287
_refine_diff_density_rms 0.052
_refine_ls_abs_structure_details
;
 Flack x determined using 1814 quotients [(I+)-(I-)]/[(I+)+(I-)]
 (Parsons, Flack and Wagner, Acta Cryst. B69 (2013) 249-259).
;
_refine_ls_abs_structure_Flack 0.006(12)
_refine_ls_extinction_coef .
_refine_ls_extinction_method none
_refine_ls_goodness_of_fit_ref 1.027
_refine_ls_hydrogen_treatment constr
_refine_ls_matrix_type full
_refine_ls_number_parameters 418
_refine_ls_number_reflns 6672
_refine_ls_number_restraints 0
_refine_ls_restrained_S_all 1.027
_refine_ls_R_factor_all 0.0605
_refine_ls_R_factor_gt 0.0454
_refine_ls_shift/su_max 0.001
_refine_ls_shift/su_mean 0.000
_refine_ls_structure_factor_coef Fsqd
_refine_ls_weighting_details 'w=1/[\s^2^(Fo^2^)+(0.0336P)^2^] where P=(Fo^2^+2Fc^2^)/3'
_refine_ls_weighting_scheme calc
_refine_ls_wR_factor_gt 0.0820
_refine_ls_wR_factor_ref 0.0890
_reflns_Friedel_coverage 0.632
_reflns_Friedel_fraction_full 0.921
_reflns_Friedel_fraction_max 0.681
_reflns_number_gt 5530
_reflns_number_total 6672
_reflns_threshold_expression 'I > 2\s(I)'
_cod_data_source_file suppl_j_ncrs-2022-0164_suppl.cif
_cod_data_source_block d03
_cod_database_code 8107192
_chemical_oxdiff_formula 'C34 H34 N34 O34 Mn34 '
_shelx_space_group_comment
;
The symmetry employed for this shelxl refinement is uniquely defined
by the following loop, which should always be used as a source of
symmetry information in preference to the above space-group names.
They are only intended as comments.
;
_reflns_odcompleteness_completeness 99.83
_reflns_odcompleteness_iscentric 1
_reflns_odcompleteness_theta 26.32
_olex2_refinement_description
;
1. Fixed Uiso
 At 1.2 times of:
  All C(H) groups
 At 1.5 times of:
  All O(H,H) groups
2.a Free rotating group:
 O5(H5A,H5B)
2.b Aromatic/amide H refined with riding coordinates:
 C2(H2), C3(H3), C4(H4), C5(H5), C6(H6), C8(H8), C9(H9), C10(H10), C15(H15),
 C16(H16), C17(H17), C20(H20), C21(H21), C22(H22), C23(H23), C24(H24), C25(H25),
  C26(H26), C27(H27), C32(H32), C33(H33), C34(H34), C35(H35), C36(H36)
;
_olex2_submission_special_instructions 'No special instructions were received'
_oxdiff_exptl_absorpt_empirical_details
;
Empirical correction (ABSPACK) includes:
- Absorption correction using spherical harmonics
- Frame scaling
;
_oxdiff_exptl_absorpt_empirical_full_max 1.174
_oxdiff_exptl_absorpt_empirical_full_min 0.843

loop_
_space_group_symop_operation_xyz
'x, y, z'
'-x+1/2, -y, z+1/2'
'-x, y+1/2, -z+1/2'
'x+1/2, -y+1/2, -z'

loop_
_atom_site_label
_atom_site_type_symbol
_atom_site_fract_x
_atom_site_fract_y
_atom_site_fract_z
_atom_site_U_iso_or_equiv
_atom_site_adp_type
_atom_site_occupancy
_atom_site_site_symmetry_order
_atom_site_calc_flag
_atom_site_refinement_flags_posn
_atom_site_refinement_flags_adp
_atom_site_refinement_flags_occupancy
_atom_site_disorder_assembly
_atom_site_disorder_group
Mn1 Mn 0.30189(4) 0.82269(5) 0.65684(2) 0.02649(13) Uani 1 1 d . . . . .
O1 O 0.2121(2) 0.8576(2) 0.80707(8) 0.0358(6) Uani 1 1 d . . . . .
O2 O 0.3116(2) 0.8189(2) 0.73585(8) 0.0364(6) Uani 1 1 d . . . . .
O3 O 0.1462(2) 0.7091(2) 0.64264(10) 0.0362(6) Uani 1 1 d . . . . .
O4 O 0.0740(2) 0.5211(3) 0.62318(10) 0.0395(7) Uani 1 1 d . . . . .
N1 N 0.1599(2) 0.9706(3) 0.68408(10) 0.0270(7) Uani 1 1 d . . . . .
N2 N 0.4631(2) 0.9553(3) 0.64808(10) 0.0284(6) Uani 1 1 d . . . . .
N3 N 0.3503(3) 0.8301(3) 0.57309(10) 0.0294(6) Uani 1 1 d . . . . .
N4 N 0.3820(2) 0.6182(3) 0.65208(11) 0.0258(6) Uani 1 1 d . . . . .
C1 C 0.1049(4) 1.0566(3) 0.60280(14) 0.0348(9) Uani 1 1 d . . . . .
C2 C 0.2145(4) 1.1038(3) 0.58413(16) 0.0419(10) Uani 1 1 d . . . . .
H2 H 0.276840 1.128244 0.606341 0.050 Uiso 1 1 calc R U . . .
C3 C 0.5257(3) 0.4503(4) 0.63966(17) 0.0490(12) Uani 1 1 d . . . . .
H3 H 0.607187 0.420608 0.641024 0.059 Uiso 1 1 calc R U . . .
C4 C 0.1427(5) 1.0803(5) 0.50008(19) 0.0694(15) Uani 1 1 d . . . . .
H4 H 0.155280 1.087444 0.465652 0.083 Uiso 1 1 calc R U . . .
C5 C 0.0319(6) 1.0340(6) 0.51815(19) 0.0870(19) Uani 1 1 d . . . . .
H5 H -0.030485 1.010132 0.495845 0.104 Uiso 1 1 calc R U . . .
C6 C 0.0124(5) 1.0224(5) 0.56969(17) 0.0647(14) Uani 1 1 d . . . . .
H6 H -0.063026 0.991670 0.581708 0.078 Uiso 1 1 calc R U . . .
C7 C 0.0840(3) 1.0469(3) 0.65809(14) 0.0310(8) Uani 1 1 d . . . . .
C8 C -0.0098(4) 1.1144(4) 0.68097(16) 0.0402(10) Uani 1 1 d . . . . .
H8 H -0.060713 1.166650 0.662132 0.048 Uiso 1 1 calc R U . . .
C9 C -0.0271(4) 1.1033(4) 0.73234(16) 0.0444(10) Uani 1 1 d . . . . .
H9 H -0.089470 1.148257 0.748493 0.053 Uiso 1 1 calc R U . . .
C10 C 0.0495(3) 1.0247(3) 0.75909(13) 0.0334(9) Uani 1 1 d . . . . .
H10 H 0.039071 1.014665 0.793525 0.040 Uiso 1 1 calc R U . . .
C11 C 0.1419(3) 0.9612(3) 0.73386(13) 0.0270(8) Uani 1 1 d . . . . .
C12 C 0.2278(3) 0.8726(3) 0.76188(13) 0.0263(8) Uani 1 1 d . . . . .
C13 C 0.1581(3) 0.5939(3) 0.63443(12) 0.0280(8) Uani 1 1 d . . . . .
C14 C 0.2904(3) 0.5408(3) 0.63719(12) 0.0290(8) Uani 1 1 d . . . . .
C15 C 0.3102(4) 0.4191(4) 0.62305(16) 0.0451(10) Uani 1 1 d . . . . .
H15 H 0.244343 0.368666 0.612915 0.054 Uiso 1 1 calc R U . . .
C16 C 0.4307(4) 0.3744(4) 0.6244(2) 0.0610(14) Uani 1 1 d . . . . .
H16 H 0.447353 0.292831 0.614968 0.073 Uiso 1 1 calc R U . . .
C17 C 0.2344(5) 1.1161(4) 0.53282(18) 0.0555(13) Uani 1 1 d . . . . .
H17 H 0.309313 1.148146 0.520834 0.067 Uiso 1 1 calc R U . . .
C18 C 0.4994(3) 0.5726(3) 0.65314(14) 0.0295(8) Uani 1 1 d . . . . .
C19 C 0.6023(3) 0.6560(3) 0.67063(13) 0.0301(8) Uani 1 1 d . . . . .
C20 C 0.7157(3) 0.6574(4) 0.64465(14) 0.0404(9) Uani 1 1 d . . . . .
H20 H 0.725321 0.608529 0.616106 0.048 Uiso 1 1 calc R U . . .
C21 C 0.8123(3) 0.7298(4) 0.66076(18) 0.0513(11) Uani 1 1 d . . . . .
H21 H 0.886654 0.731561 0.642727 0.062 Uiso 1 1 calc R U . . .
C22 C 0.8001(4) 0.8005(4) 0.70372(17) 0.0511(11) Uani 1 1 d . . . . .
H22 H 0.866154 0.849428 0.714766 0.061 Uiso 1 1 calc R U . . .
C23 C 0.6894(4) 0.7983(4) 0.73027(16) 0.0484(10) Uani 1 1 d . . . . .
H23 H 0.681330 0.844853 0.759518 0.058 Uiso 1 1 calc R U . . .
C24 C 0.5907(3) 0.7270(3) 0.71337(14) 0.0356(9) Uani 1 1 d . . . . .
H24 H 0.515857 0.727031 0.731027 0.043 Uiso 1 1 calc R U . . .
C25 C 0.2934(4) 0.7708(3) 0.53626(13) 0.0393(9) Uani 1 1 d . . . . .
H25 H 0.223646 0.723204 0.544077 0.047 Uiso 1 1 calc R U . . .
C26 C 0.3319(4) 0.7755(4) 0.48631(14) 0.0461(11) Uani 1 1 d . . . . .
H26 H 0.290085 0.729981 0.461837 0.055 Uiso 1 1 calc R U . . .
C27 C 0.4322(4) 0.8482(4) 0.47378(14) 0.0401(10) Uani 1 1 d . . . . .
H27 H 0.458916 0.853085 0.440611 0.048 Uiso 1 1 calc R U . . .
C28 C 0.4943(3) 0.9150(3) 0.51146(13) 0.0314(8) Uani 1 1 d . . . . .
C29 C 0.4506(3) 0.9017(3) 0.56105(13) 0.0258(7) Uani 1 1 d . . . . .
C30 C 0.5093(3) 0.9703(3) 0.60086(13) 0.0254(7) Uani 1 1 d . . . . .
C31 C 0.6088(3) 1.0511(3) 0.59010(15) 0.0310(8) Uani 1 1 d . . . . .
C32 C 0.6504(3) 1.0625(4) 0.53906(16) 0.0403(10) Uani 1 1 d . . . . .
H32 H 0.716232 1.115766 0.531593 0.048 Uiso 1 1 calc R U . . .
C33 C 0.5959(3) 0.9975(4) 0.50173(15) 0.0386(10) Uani 1 1 d . . . . .
H33 H 0.624942 1.006544 0.469032 0.046 Uiso 1 1 calc R U . . .
C34 C 0.6598(3) 1.1191(3) 0.62982(15) 0.0374(9) Uani 1 1 d . . . . .
H34 H 0.725877 1.173359 0.624115 0.045 Uiso 1 1 calc R U . . .
C35 C 0.6123(4) 1.1055(4) 0.67693(16) 0.0414(10) Uani 1 1 d . . . . .
H35 H 0.644718 1.150974 0.703624 0.050 Uiso 1 1 calc R U . . .
C36 C 0.5135(3) 1.0217(4) 0.68455(14) 0.0372(9) Uani 1 1 d . . . . .
H36 H 0.482033 1.012570 0.716885 0.045 Uiso 1 1 calc R U . . .
O5 O 0.1350(3) 0.8637(3) 0.90596(11) 0.0610(9) Uani 1 1 d G . . . .
H5A H 0.067930 0.905822 0.906289 0.092 Uiso 1 1 d G U . . .
H5B H 0.159817 0.867308 0.875659 0.092 Uiso 1 1 d G U . . .

loop_
_atom_site_aniso_label
_atom_site_aniso_U_11
_atom_site_aniso_U_22
_atom_site_aniso_U_33
_atom_site_aniso_U_23
_atom_site_aniso_U_13
_atom_site_aniso_U_12
Mn1 0.0260(2) 0.0284(3) 0.0250(2) 0.0003(2) 0.0028(2) 0.0010(2)
O1 0.0393(14) 0.0452(16) 0.0229(12) 0.0021(11) 0.0031(12) 0.0056(12)
O2 0.0367(13) 0.0456(15) 0.0268(12) 0.0038(12) 0.0030(12) 0.0158(14)
O3 0.0222(11) 0.0329(16) 0.0536(17) -0.0035(12) 0.0014(12) 0.0032(10)
O4 0.0298(14) 0.0484(17) 0.0404(16) -0.0012(13) -0.0055(12) -0.0098(13)
N1 0.0284(14) 0.0268(16) 0.0258(15) -0.0015(13) -0.0005(12) 0.0002(12)
N2 0.0321(15) 0.0252(16) 0.0278(16) -0.0022(13) -0.0032(13) -0.0006(13)
N3 0.0330(15) 0.0283(16) 0.0268(15) 0.0003(14) -0.0010(13) -0.0039(14)
N4 0.0222(13) 0.0307(16) 0.0244(15) 0.0054(13) -0.0007(13) 0.0004(11)
C1 0.044(2) 0.030(2) 0.031(2) 0.0040(17) -0.0046(18) 0.0093(18)
C2 0.045(2) 0.032(2) 0.048(2) 0.0053(18) -0.006(2) 0.0055(19)
C3 0.030(2) 0.039(2) 0.078(3) -0.012(2) -0.015(2) 0.0131(18)
C4 0.093(4) 0.079(4) 0.036(3) 0.012(3) 0.004(3) 0.012(3)
C5 0.088(4) 0.133(6) 0.040(3) 0.000(3) -0.019(3) -0.018(4)
C6 0.060(3) 0.099(4) 0.036(2) 0.001(3) -0.005(2) -0.019(3)
C7 0.0340(18) 0.0262(19) 0.0327(19) 0.0000(18) -0.0076(18) 0.0003(15)
C8 0.037(2) 0.038(2) 0.046(2) 0.0029(19) -0.0104(19) 0.0145(18)
C9 0.040(2) 0.046(3) 0.047(2) -0.011(2) 0.002(2) 0.020(2)
C10 0.0344(19) 0.037(2) 0.0283(19) -0.0062(17) -0.0001(17) 0.0035(17)
C11 0.0259(16) 0.028(2) 0.0266(18) -0.0029(16) -0.0011(15) 0.0002(15)
C12 0.0233(17) 0.0272(18) 0.0284(18) -0.0013(15) -0.0024(15) -0.0018(14)
C13 0.0254(17) 0.037(2) 0.0214(17) 0.0043(15) 0.0038(15) -0.0027(16)
C14 0.0293(17) 0.0290(19) 0.0288(17) 0.0040(15) -0.0008(17) 0.0018(16)
C15 0.038(2) 0.031(2) 0.066(3) -0.0063(19) -0.013(2) 0.0013(19)
C16 0.051(3) 0.030(2) 0.102(4) -0.020(3) -0.023(3) 0.012(2)
C17 0.069(3) 0.046(3) 0.052(3) 0.015(2) 0.013(2) 0.016(2)
C18 0.0277(16) 0.031(2) 0.0295(19) 0.0007(17) -0.0015(16) 0.0039(15)
C19 0.0268(16) 0.029(2) 0.035(2) 0.0039(16) -0.0011(16) 0.0057(15)
C20 0.0305(19) 0.049(2) 0.041(2) -0.0014(18) 0.0039(17) 0.0047(18)
C21 0.0268(18) 0.057(3) 0.070(3) 0.007(2) 0.004(3) 0.0008(19)
C22 0.033(2) 0.042(3) 0.078(3) -0.001(2) -0.012(2) -0.006(2)
C23 0.044(2) 0.046(3) 0.055(2) -0.013(2) -0.015(2) 0.007(2)
C24 0.0283(18) 0.040(2) 0.039(2) 0.0008(18) -0.0018(17) 0.0059(17)
C25 0.045(2) 0.041(2) 0.032(2) -0.0005(16) -0.004(2) -0.0141(19)
C26 0.060(3) 0.049(3) 0.028(2) -0.0048(18) -0.002(2) -0.014(2)
C27 0.051(2) 0.045(3) 0.0241(19) -0.0001(17) 0.0061(18) -0.002(2)
C28 0.0368(19) 0.030(2) 0.0276(19) 0.0035(16) 0.0044(16) 0.0039(17)
C29 0.0276(17) 0.0211(18) 0.0286(18) 0.0019(15) -0.0012(16) 0.0019(15)
C30 0.0239(16) 0.0244(19) 0.0280(18) 0.0020(15) 0.0012(15) 0.0037(15)
C31 0.0287(17) 0.025(2) 0.040(2) 0.0019(17) 0.0003(17) 0.0003(15)
C32 0.0312(18) 0.040(2) 0.050(3) 0.010(2) 0.0114(19) -0.0050(17)
C33 0.040(2) 0.042(2) 0.034(2) 0.0056(18) 0.0120(18) -0.0038(19)
C34 0.033(2) 0.028(2) 0.051(3) -0.0003(18) -0.0069(19) -0.0059(16)
C35 0.048(2) 0.031(2) 0.046(2) -0.0091(19) -0.015(2) -0.0079(19)
C36 0.045(2) 0.037(2) 0.029(2) -0.0045(17) -0.0030(18) 0.0006(19)
O5 0.057(2) 0.085(3) 0.0405(18) -0.0045(18) 0.0035(16) 0.0236(17)

loop_
_atom_type_symbol
_atom_type_description
_atom_type_scat_dispersion_real
_atom_type_scat_dispersion_imag
_atom_type_scat_source
C C 0.0033 0.0016 'International Tables Vol C Tables 4.2.6.8 and 6.1.1.4'
H H 0.0000 0.0000 'International Tables Vol C Tables 4.2.6.8 and 6.1.1.4'
Mn Mn 0.3368 0.7283 'International Tables Vol C Tables 4.2.6.8 and 6.1.1.4'
N N 0.0061 0.0033 'International Tables Vol C Tables 4.2.6.8 and 6.1.1.4'
O O 0.0106 0.0060 'International Tables Vol C Tables 4.2.6.8 and 6.1.1.4'

loop_
_geom_angle_atom_site_label_1
_geom_angle_atom_site_label_2
_geom_angle_atom_site_label_3
_geom_angle
_geom_angle_site_symmetry_1
_geom_angle_site_symmetry_3
O2 Mn1 N1 74.52(9) . .
O2 Mn1 N2 94.46(10) . .
O2 Mn1 N3 164.07(10) . .
O2 Mn1 N4 91.02(10) . .
O3 Mn1 O2 101.98(10) . .
O3 Mn1 N1 86.26(9) . .
O3 Mn1 N2 163.36(10) . .
O3 Mn1 N3 91.42(10) . .
O3 Mn1 N4 74.77(9) . .
N1 Mn1 N4 153.33(10) . .
N2 Mn1 N1 95.78(10) . .
N2 Mn1 N3 72.76(10) . .
N2 Mn1 N4 107.79(10) . .
N3 Mn1 N1 115.41(10) . .
N3 Mn1 N4 84.16(11) . .
C12 O2 Mn1 120.0(2) . .
C13 O3 Mn1 121.3(2) . .
C7 N1 Mn1 130.8(2) . .
C11 N1 Mn1 110.5(2) . .
C11 N1 C7 117.8(3) . .
C30 N2 Mn1 116.7(2) . .
C36 N2 Mn1 125.4(2) . .
C36 N2 C30 117.9(3) . .
C25 N3 Mn1 127.1(2) . .
C25 N3 C29 117.6(3) . .
C29 N3 Mn1 115.3(2) . .
C14 N4 Mn1 109.1(2) . .
C14 N4 C18 117.4(3) . .
C18 N4 Mn1 132.4(2) . .
C2 C1 C6 118.9(4) . .
C2 C1 C7 120.8(4) . .
C6 C1 C7 120.3(4) . .
C1 C2 H2 119.2 . .
C1 C2 C17 121.5(4) . .
C17 C2 H2 119.2 . .
C16 C3 H3 120.3 . .
C16 C3 C18 119.3(3) . .
C18 C3 H3 120.3 . .
C5 C4 H4 120.0 . .
C17 C4 H4 120.0 . .
C17 C4 C5 119.9(5) . .
C4 C5 H5 119.8 . .
C4 C5 C6 120.4(5) . .
C6 C5 H5 119.8 . .
C1 C6 C5 119.9(5) . .
C1 C6 H6 120.0 . .
C5 C6 H6 120.0 . .
N1 C7 C1 117.3(3) . .
N1 C7 C8 122.2(3) . .
C8 C7 C1 120.5(3) . .
C7 C8 H8 120.4 . .
C7 C8 C9 119.2(4) . .
C9 C8 H8 120.4 . .
C8 C9 H9 120.5 . .
C10 C9 C8 118.9(3) . .
C10 C9 H9 120.5 . .
C9 C10 H10 120.6 . .
C9 C10 C11 118.7(3) . .
C11 C10 H10 120.6 . .
N1 C11 C10 123.1(3) . .
N1 C11 C12 116.4(3) . .
C10 C11 C12 120.4(3) . .
O1 C12 O2 124.8(3) . .
O1 C12 C11 118.8(3) . .
O2 C12 C11 116.4(3) . .
O3 C13 C14 116.9(3) . .
O4 C13 O3 126.2(3) . .
O4 C13 C14 116.9(3) . .
N4 C14 C13 117.3(3) . .
N4 C14 C15 123.7(3) . .
C15 C14 C13 119.0(3) . .
C14 C15 H15 121.0 . .
C16 C15 C14 117.9(4) . .
C16 C15 H15 121.0 . .
C3 C16 C15 119.8(4) . .
C3 C16 H16 120.1 . .
C15 C16 H16 120.1 . .
C2 C17 H17 120.3 . .
C4 C17 C2 119.3(5) . .
C4 C17 H17 120.3 . .
N4 C18 C3 121.8(3) . .
N4 C18 C19 118.3(3) . .
C3 C18 C19 119.9(3) . .
C20 C19 C18 119.5(3) . .
C24 C19 C18 121.6(3) . .
C24 C19 C20 118.8(3) . .
C19 C20 H20 119.7 . .
C21 C20 C19 120.7(4) . .
C21 C20 H20 119.7 . .
C20 C21 H21 119.9 . .
C20 C21 C22 120.2(4) . .
C22 C21 H21 119.9 . .
C21 C22 H22 120.1 . .
C23 C22 C21 119.8(4) . .
C23 C22 H22 120.1 . .
C22 C23 H23 120.0 . .
C22 C23 C24 120.0(4) . .
C24 C23 H23 120.0 . .
C19 C24 C23 120.6(4) . .
C19 C24 H24 119.7 . .
C23 C24 H24 119.7 . .
N3 C25 H25 118.1 . .
N3 C25 C26 123.8(4) . .
C26 C25 H25 118.1 . .
C25 C26 H26 120.5 . .
C27 C26 C25 119.0(4) . .
C27 C26 H26 120.5 . .
C26 C27 H27 120.3 . .
C26 C27 C28 119.4(3) . .
C28 C27 H27 120.3 . .
C27 C28 C29 117.5(3) . .
C27 C28 C33 123.4(3) . .
C29 C28 C33 119.1(3) . .
N3 C29 C28 122.7(3) . .
N3 C29 C30 117.5(3) . .
C28 C29 C30 119.7(3) . .
N2 C30 C29 117.6(3) . .
N2 C30 C31 122.5(3) . .
C31 C30 C29 119.9(3) . .
C30 C31 C32 118.8(3) . .
C34 C31 C30 117.8(4) . .
C34 C31 C32 123.4(3) . .
C31 C32 H32 119.4 . .
C33 C32 C31 121.3(3) . .
C33 C32 H32 119.4 . .
C28 C33 H33 119.4 . .
C32 C33 C28 121.3(4) . .
C32 C33 H33 119.4 . .
C31 C34 H34 120.2 . .
C35 C34 C31 119.7(3) . .
C35 C34 H34 120.2 . .
C34 C35 H35 120.5 . .
C34 C35 C36 118.9(4) . .
C36 C35 H35 120.5 . .
N2 C36 C35 123.3(4) . .
N2 C36 H36 118.4 . .
C35 C36 H36 118.4 . .
H5A O5 H5B 104.4 . .

loop_
_geom_bond_atom_site_label_1
_geom_bond_atom_site_label_2
_geom_bond_distance
_geom_bond_site_symmetry_2
Mn1 O2 2.107(2) .
Mn1 O3 2.103(2) .
Mn1 N1 2.318(3) .
Mn1 N2 2.253(3) .
Mn1 N3 2.291(3) .
Mn1 N4 2.365(3) .
O1 C12 1.226(4) .
O2 C12 1.273(4) .
O3 C13 1.264(4) .
O4 C13 1.231(4) .
N1 C7 1.347(4) .
N1 C11 1.344(4) .
N2 C30 1.361(4) .
N2 C36 1.321(4) .
N3 C25 1.319(4) .
N3 C29 1.361(4) .
N4 C14 1.347(4) .
N4 C18 1.351(4) .
C1 C2 1.372(5) .
C1 C6 1.377(6) .
C1 C7 1.493(5) .
C2 H2 0.9300 .
C2 C17 1.389(6) .
C3 H3 0.9300 .
C3 C16 1.367(6) .
C3 C18 1.392(5) .
C4 H4 0.9300 .
C4 C5 1.374(7) .
C4 C17 1.369(7) .
C5 H5 0.9300 .
C5 C6 1.394(7) .
C6 H6 0.9300 .
C7 C8 1.381(5) .
C8 H8 0.9300 .
C8 C9 1.386(6) .
C9 H9 0.9300 .
C9 C10 1.377(5) .
C10 H10 0.9300 .
C10 C11 1.378(5) .
C11 C12 1.520(5) .
C13 C14 1.529(5) .
C14 C15 1.379(5) .
C15 H15 0.9300 .
C15 C16 1.378(6) .
C16 H16 0.9300 .
C17 H17 0.9300 .
C18 C19 1.496(5) .
C19 C20 1.398(5) .
C19 C24 1.376(5) .
C20 H20 0.9300 .
C20 C21 1.365(5) .
C21 H21 0.9300 .
C21 C22 1.380(6) .
C22 H22 0.9300 .
C22 C23 1.380(6) .
C23 H23 0.9300 .
C23 C24 1.382(5) .
C24 H24 0.9300 .
C25 H25 0.9300 .
C25 C26 1.394(5) .
C26 H26 0.9300 .
C26 C27 1.370(5) .
C27 H27 0.9300 .
C27 C28 1.402(5) .
C28 C29 1.408(5) .
C28 C33 1.427(5) .
C29 C30 1.436(5) .
C30 C31 1.405(5) .
C31 C32 1.436(5) .
C31 C34 1.397(5) .
C32 H32 0.9300 .
C32 C33 1.349(5) .
C33 H33 0.9300 .
C34 H34 0.9300 .
C34 C35 1.362(5) .
C35 H35 0.9300 .
C35 C36 1.405(5) .
C36 H36 0.9300 .
O5 H5A 0.8500 .
O5 H5B 0.8505 .

loop_
_geom_torsion_atom_site_label_1
_geom_torsion_atom_site_label_2
_geom_torsion_atom_site_label_3
_geom_torsion_atom_site_label_4
_geom_torsion
_geom_torsion_site_symmetry_1
_geom_torsion_site_symmetry_2
_geom_torsion_site_symmetry_3
_geom_torsion_site_symmetry_4
Mn1 O2 C12 O1 166.3(3) . . . .
Mn1 O2 C12 C11 -13.6(4) . . . .
Mn1 O3 C13 O4 -175.9(3) . . . .
Mn1 O3 C13 C14 2.1(4) . . . .
Mn1 N1 C7 C1 -11.5(5) . . . .
Mn1 N1 C7 C8 168.7(3) . . . .
Mn1 N1 C11 C10 -170.3(3) . . . .
Mn1 N1 C11 C12 8.2(3) . . . .
Mn1 N2 C30 C29 0.7(4) . . . .
Mn1 N2 C30 C31 179.3(3) . . . .
Mn1 N2 C36 C35 -178.5(3) . . . .
Mn1 N3 C25 C26 -176.9(3) . . . .
Mn1 N3 C29 C28 179.0(3) . . . .
Mn1 N3 C29 C30 -4.0(4) . . . .
Mn1 N4 C14 C13 -8.6(3) . . . .
Mn1 N4 C14 C15 169.4(3) . . . .
Mn1 N4 C18 C3 -166.8(3) . . . .
Mn1 N4 C18 C19 14.8(5) . . . .
O3 C13 C14 N4 5.3(4) . . . .
O3 C13 C14 C15 -172.8(3) . . . .
O4 C13 C14 N4 -176.5(3) . . . .
O4 C13 C14 C15 5.4(5) . . . .
N1 C7 C8 C9 -0.3(6) . . . .
N1 C11 C12 O1 -177.5(3) . . . .
N1 C11 C12 O2 2.3(4) . . . .
N2 C30 C31 C32 -179.1(3) . . . .
N2 C30 C31 C34 -0.9(5) . . . .
N3 C25 C26 C27 -1.9(7) . . . .
N3 C29 C30 N2 2.3(5) . . . .
N3 C29 C30 C31 -176.4(3) . . . .
N4 C14 C15 C16 0.2(6) . . . .
N4 C18 C19 C20 -137.1(4) . . . .
N4 C18 C19 C24 46.4(5) . . . .
C1 C2 C17 C4 0.1(6) . . . .
C1 C7 C8 C9 179.9(4) . . . .
C2 C1 C6 C5 1.2(7) . . . .
C2 C1 C7 N1 -63.5(5) . . . .
C2 C1 C7 C8 116.3(4) . . . .
C3 C18 C19 C20 44.4(5) . . . .
C3 C18 C19 C24 -132.1(4) . . . .
C4 C5 C6 C1 -0.6(9) . . . .
C5 C4 C17 C2 0.5(8) . . . .
C6 C1 C2 C17 -0.9(6) . . . .
C6 C1 C7 N1 118.8(4) . . . .
C6 C1 C7 C8 -61.4(5) . . . .
C7 N1 C11 C10 0.5(5) . . . .
C7 N1 C11 C12 179.0(3) . . . .
C7 C1 C2 C17 -178.6(3) . . . .
C7 C1 C6 C5 178.8(5) . . . .
C7 C8 C9 C10 -0.3(6) . . . .
C8 C9 C10 C11 0.9(6) . . . .
C9 C10 C11 N1 -1.1(5) . . . .
C9 C10 C11 C12 -179.5(3) . . . .
C10 C11 C12 O1 1.0(5) . . . .
C10 C11 C12 O2 -179.1(3) . . . .
C11 N1 C7 C1 180.0(3) . . . .
C11 N1 C7 C8 0.2(5) . . . .
C13 C14 C15 C16 178.1(4) . . . .
C14 N4 C18 C3 -0.3(5) . . . .
C14 N4 C18 C19 -178.7(3) . . . .
C14 C15 C16 C3 0.3(7) . . . .
C16 C3 C18 N4 0.7(7) . . . .
C16 C3 C18 C19 179.1(4) . . . .
C17 C4 C5 C6 -0.3(9) . . . .
C18 N4 C14 C13 -178.1(3) . . . .
C18 N4 C14 C15 -0.2(5) . . . .
C18 C3 C16 C15 -0.7(7) . . . .
C18 C19 C20 C21 -177.9(3) . . . .
C18 C19 C24 C23 176.5(3) . . . .
C19 C20 C21 C22 1.5(6) . . . .
C20 C19 C24 C23 0.0(5) . . . .
C20 C21 C22 C23 -0.4(6) . . . .
C21 C22 C23 C24 -1.0(6) . . . .
C22 C23 C24 C19 1.2(6) . . . .
C24 C19 C20 C21 -1.3(6) . . . .
C25 N3 C29 C28 0.5(5) . . . .
C25 N3 C29 C30 177.5(3) . . . .
C25 C26 C27 C28 0.6(6) . . . .
C26 C27 C28 C29 1.1(6) . . . .
C26 C27 C28 C33 -177.0(4) . . . .
C27 C28 C29 N3 -1.7(5) . . . .
C27 C28 C29 C30 -178.6(3) . . . .
C27 C28 C33 C32 178.1(4) . . . .
C28 C29 C30 N2 179.4(3) . . . .
C28 C29 C30 C31 0.7(5) . . . .
C29 N3 C25 C26 1.4(6) . . . .
C29 C28 C33 C32 0.1(6) . . . .
C29 C30 C31 C32 -0.5(5) . . . .
C29 C30 C31 C34 177.7(3) . . . .
C30 N2 C36 C35 -0.5(5) . . . .
C30 C31 C32 C33 0.0(6) . . . .
C30 C31 C34 C35 -0.1(5) . . . .
C31 C32 C33 C28 0.2(6) . . . .
C31 C34 C35 C36 0.8(6) . . . .
C32 C31 C34 C35 178.0(4) . . . .
C33 C28 C29 N3 176.5(3) . . . .
C33 C28 C29 C30 -0.5(5) . . . .
C34 C31 C32 C33 -178.1(4) . . . .
C34 C35 C36 N2 -0.5(6) . . . .
C36 N2 C30 C29 -177.4(3) . . . .
C36 N2 C30 C31 1.2(5) . . . .
